data_7237896
loop_
_publ_author_name
'Sun, Jiupeng'
'Guo, Pengpeng'
'Liu, Mei'
'Li, Hui'

_publ_section_title
;
 A novel cucurbit[6]uril-based supramolecular coordination assembly as a
 multi-responsive luminescent sensor for Fe3+, Cr2O72&#x2212; and
 isoquinoline antibiotics in aqueous medium
;
_journal_issue 29
_journal_name_full 'Journal of Materials Chemistry C'
_journal_page_first 8992
_journal_paper_doi 10.1039/C9TC02666E
_journal_volume 7
_journal_year 2019
_chemical_formula_sum 'C100 H104 N26 O28 Zn'
_chemical_formula_weight 2183.46
_space_group_crystal_system monoclinic
_space_group_IT_number 15
_space_group_name_Hall '-C 2yc'
_space_group_name_H-M_alt 'C 1 2/c 1'
_atom_sites_solution_hydrogens geom
_audit_creation_method SHELXL-2014/7
_audit_update_record
;
2019-06-24 deposited with the CCDC.	2019-06-27 downloaded from the CCDC.
;
_cell_angle_alpha 90
_cell_angle_beta 105.875(4)
_cell_angle_gamma 90
_cell_formula_units_Z 4
_cell_length_a 17.621(3)
_cell_length_b 21.874(3)
_cell_length_c 25.800(4)
_cell_measurement_reflns_used 9741
_cell_measurement_temperature 298(2)
_cell_measurement_theta_max 28.36
_cell_measurement_theta_min 3.04
_cell_volume 9565(3)
_computing_structure_refinement 'SHELXL-2014/7 (Sheldrick, 2014)'
_diffrn_ambient_temperature 298(2)
_diffrn_measured_fraction_theta_full 0.996
_diffrn_measured_fraction_theta_max 0.994
_diffrn_measurement_device_type 'Bruker APEX-II CCD'
_diffrn_measurement_method '\f and \w scans'
_diffrn_radiation_type MoK\a
_diffrn_radiation_wavelength 0.71073
_diffrn_reflns_av_R_equivalents 0.0773
_diffrn_reflns_av_unetI/netI 0.0373
_diffrn_reflns_Laue_measured_fraction_full 0.996
_diffrn_reflns_Laue_measured_fraction_max 0.994
_diffrn_reflns_limit_h_max 23
_diffrn_reflns_limit_h_min -23
_diffrn_reflns_limit_k_max 29
_diffrn_reflns_limit_k_min -29
_diffrn_reflns_limit_l_max 33
_diffrn_reflns_limit_l_min -34
_diffrn_reflns_number 102222
_diffrn_reflns_point_group_measured_fraction_full 0.996
_diffrn_reflns_point_group_measured_fraction_max 0.994
_diffrn_reflns_theta_full 25.242
_diffrn_reflns_theta_max 28.391
_diffrn_reflns_theta_min 2.482
_exptl_absorpt_coefficient_mu 0.355
_exptl_absorpt_correction_T_max 0.7512
_exptl_absorpt_correction_T_min 0.5724
_exptl_absorpt_correction_type multi-scan
_exptl_absorpt_process_details Bruker;SADABS;2012
_exptl_crystal_colour colourless
_exptl_crystal_density_diffrn 1.516
_exptl_crystal_description block
_exptl_crystal_F_000 4560
_exptl_crystal_size_max 0.190
_exptl_crystal_size_mid 0.150
_exptl_crystal_size_min 0.120
_refine_diff_density_max 1.429
_refine_diff_density_min -0.986
_refine_diff_density_rms 0.078
_refine_ls_extinction_coef 0.0012(2)
_refine_ls_extinction_expression Fc^*^=kFc[1+0.001xFc^2^\l^3^/sin(2\q)]^-1/4^
_refine_ls_extinction_method 'SHELXL-2014/7 (Sheldrick 2014'
_refine_ls_goodness_of_fit_ref 1.028
_refine_ls_hydrogen_treatment constr
_refine_ls_matrix_type full
_refine_ls_number_parameters 685
_refine_ls_number_reflns 11933
_refine_ls_number_restraints 11
_refine_ls_restrained_S_all 1.029
_refine_ls_R_factor_all 0.0933
_refine_ls_R_factor_gt 0.0795
_refine_ls_shift/su_max 0.000
_refine_ls_shift/su_mean 0.000
_refine_ls_structure_factor_coef Fsqd
_refine_ls_weighting_details 'w=1/[\s^2^(Fo^2^)+(0.0919P)^2^+38.7830P] where P=(Fo^2^+2Fc^2^)/3'
_refine_ls_weighting_scheme calc
_refine_ls_wR_factor_gt 0.1923
_refine_ls_wR_factor_ref 0.2034
_reflns_Friedel_coverage 0.000
_reflns_number_gt 10373
_reflns_number_total 11933
_reflns_threshold_expression 'I > 2\s(I)'
_cod_data_source_file c9tc02666e2.cif
_cod_data_source_block Zn_CB6_ACA
_cod_original_sg_symbol_H-M 'C 2/c'
_cod_database_code 7237896
_shelx_shelxl_version_number 2014/7
_shelx_space_group_comment
;
The symmetry employed for this shelxl refinement is uniquely defined
by the following loop, which should always be used as a source of
symmetry information in preference to the above space-group names.
They are only intended as comments.
;
_shelx_estimated_absorpt_t_min 0.936
_shelx_estimated_absorpt_t_max 0.959

loop_
_space_group_symop_operation_xyz
'x, y, z'
'-x, y, -z+1/2'
'x+1/2, y+1/2, z'
'-x+1/2, y+1/2, -z+1/2'
'-x, -y, -z'
'x, -y, z-1/2'
'-x+1/2, -y+1/2, -z'
'x+1/2, -y+1/2, z-1/2'

loop_
_atom_site_label
_atom_site_type_symbol
_atom_site_fract_x
_atom_site_fract_y
_atom_site_fract_z
_atom_site_U_iso_or_equiv
_atom_site_adp_type
_atom_site_occupancy
_atom_site_site_symmetry_order
_atom_site_calc_flag
_atom_site_refinement_flags_posn
_atom_site_refinement_flags_adp
_atom_site_refinement_flags_occupancy
_atom_site_disorder_assembly
_atom_site_disorder_group
Zn1 Zn 0.5000 0.36560(2) 0.2500 0.02226(14) Uani 1 2 d S T P A 1
O1 O 0.44999(13) 0.31533(10) 0.18577(9) 0.0358(5) Uani 1 1 d . . . A 1
O2 O 0.57499(12) 0.41909(10) 0.22590(9) 0.0335(5) Uani 1 1 d . . . A 1
O3 O 0.44701(15) 0.15549(13) 0.45695(10) 0.0482(6) Uani 1 1 d . . . B 1
O4 O 0.11340(14) 0.20538(11) 0.32805(11) 0.0462(6) Uani 1 1 d . . . B 1
O5 O 0.14611(15) 0.35757(13) 0.34865(12) 0.0533(7) Uani 1 1 d . . . B 1
O6 O 0.48343(16) 0.31355(13) 0.47342(10) 0.0519(7) Uani 1 1 d . . . B 1
O7 O 0.11471(16) 0.43030(13) 0.45640(10) 0.0520(6) Uani 1 1 d . . . B 1
O8 O 0.44865(16) 0.37888(14) 0.57697(11) 0.0554(7) Uani 1 1 d . . . B 1
O9 O 0.37965(19) 0.27106(17) 0.23442(11) 0.0689(9) Uani 1 1 d . . . A 1
O10 O 0.6205(2) 0.45032(16) 0.30994(12) 0.0808(12) Uani 1 1 d . . . A 1
N1 N 0.39826(15) 0.30473(12) 0.38853(10) 0.0348(6) Uani 1 1 d . . . B 1
N2 N 0.26383(15) 0.32388(12) 0.33605(11) 0.0346(6) Uani 1 1 d . . . B 1
N3 N 0.37523(15) 0.19647(12) 0.37628(10) 0.0337(5) Uani 1 1 d . . . B 1
N4 N 0.24090(16) 0.21534(12) 0.32238(11) 0.0358(6) Uani 1 1 d . . . B 1
N5 N 0.39929(16) 0.39118(12) 0.43323(10) 0.0341(5) Uani 1 1 d . . . B 1
N6 N 0.33837(17) 0.43063(13) 0.58347(10) 0.0379(6) Uani 1 1 d . . . B 1
N7 N 0.34041(17) 0.10604(13) 0.40095(11) 0.0375(6) Uani 1 1 d . . . B 1
N8 N 0.26334(16) 0.40869(13) 0.38254(11) 0.0390(6) Uani 1 1 d . . . B 1
N9 N 0.37923(18) 0.44375(13) 0.51059(11) 0.0416(6) Uani 1 1 d . . . B 1
N10 N 0.20494(17) 0.12765(12) 0.35062(11) 0.0368(6) Uani 1 1 d . . . B 1
N11 N 0.20387(18) 0.45833(13) 0.53591(11) 0.0413(6) Uani 1 1 d . . . B 1
N13 N 0.24135(18) 0.45918(13) 0.46077(11) 0.0402(6) Uani 1 1 d . . . B 1
C1 C 0.21678(19) 0.36269(14) 0.35514(13) 0.0359(7) Uani 1 1 d . . . B 1
C2 C 0.62028(19) 0.45081(13) 0.26254(13) 0.0334(6) Uani 1 1 d . . . A 1
C3 C 0.2327(2) 0.27553(14) 0.29804(12) 0.0368(7) Uani 1 1 d . . . B 1
H3A H 0.2597 0.2761 0.2700 0.044 Uiso 1 1 calc R U . B 1
H3B H 0.1772 0.2834 0.2812 0.044 Uiso 1 1 calc R U . B 1
C4 C 0.34487(18) 0.34352(14) 0.34965(11) 0.0312(6) Uani 1 1 d . . . B 1
H4 H 0.3632 0.3502 0.3175 0.037 Uiso 1 1 calc R U . B 1
C5 C 0.66409(16) 0.54734(13) 0.22423(10) 0.0275(6) Uani 1 1 d . . . A 1
C6 C 0.72541(17) 0.58258(14) 0.21095(11) 0.0304(6) Uani 1 1 d . . . A 1
C7 C 0.75862(17) 0.46490(13) 0.25606(12) 0.0306(6) Uani 1 1 d . . . A 1
C8 C 0.81833(17) 0.49985(14) 0.24121(12) 0.0331(6) Uani 1 1 d . . . A 1
C9 C 0.34464(18) 0.40340(13) 0.38152(12) 0.0319(6) Uani 1 1 d . . . B 1
H9 H 0.3612 0.4385 0.3637 0.038 Uiso 1 1 calc R U . B 1
C10 C 0.31090(18) 0.17836(14) 0.33086(12) 0.0322(6) Uani 1 1 d . . . B 1
H10 H 0.3279 0.1743 0.2979 0.039 Uiso 1 1 calc R U . B 1
C11 C 0.58869(19) 0.57491(17) 0.21678(13) 0.0395(7) Uani 1 1 d . . . A 1
H11 H 0.5479 0.5523 0.2237 0.047 Uiso 1 1 calc R U . A 1
C12 C 0.68211(16) 0.48852(13) 0.24599(11) 0.0276(6) Uani 1 1 d . . . A 1
C13 C 0.28445(19) 0.11603(13) 0.34902(11) 0.0324(6) Uani 1 1 d . . . B 1
H13 H 0.2867 0.0833 0.3236 0.039 Uiso 1 1 calc R U . B 1
C14 C 0.42715(18) 0.24721(15) 0.37465(14) 0.0365(7) Uani 1 1 d . . . B 1
H14A H 0.4785 0.2391 0.3994 0.044 Uiso 1 1 calc R U . B 1
H14B H 0.4340 0.2502 0.3387 0.044 Uiso 1 1 calc R U . B 1
C15 C 0.39280(18) 0.15292(15) 0.41586(12) 0.0338(6) Uani 1 1 d . . . B 1
C16 C 0.79963(18) 0.55736(15) 0.21858(12) 0.0346(6) Uani 1 1 d . . . A 1
H16 H 0.8381 0.5796 0.2083 0.042 Uiso 1 1 calc R U . A 1
C17 C 0.17976(18) 0.18523(14) 0.33322(12) 0.0329(6) Uani 1 1 d . . . B 1
C18 C 0.39881(17) 0.27739(15) 0.19280(12) 0.0338(6) Uani 1 1 d . . . A 1
C19 C 0.4280(2) 0.43689(16) 0.47420(13) 0.0405(7) Uani 1 1 d . . . B 1
H19A H 0.4309 0.4759 0.4569 0.049 Uiso 1 1 calc R U . B 1
H19B H 0.4810 0.4260 0.4948 0.049 Uiso 1 1 calc R U . B 1
C20 C 0.3101(2) 0.48207(14) 0.50073(13) 0.0377(7) Uani 1 1 d . . . B 1
H20 H 0.3220 0.5244 0.4933 0.045 Uiso 1 1 calc R U . B 1
C21 C 0.2854(2) 0.47691(14) 0.55399(13) 0.0375(7) Uani 1 1 d . . . B 1
H21 H 0.2916 0.5158 0.5735 0.045 Uiso 1 1 calc R U . B 1
C22 C 0.1520(2) 0.08154(15) 0.35995(12) 0.0390(7) Uani 1 1 d . . . B 1
H22A H 0.1607 0.0440 0.3424 0.047 Uiso 1 1 calc R U . B 1
H22B H 0.0981 0.0945 0.3436 0.047 Uiso 1 1 calc R U . B 1
C23 C 0.7806(2) 0.40704(16) 0.28121(15) 0.0451(8) Uani 1 1 d . . . A 1
H23 H 0.7425 0.3828 0.2900 0.054 Uiso 1 1 calc R U . A 1
C24 C 0.3935(2) 0.17945(15) 0.14044(13) 0.0402(8) Uani 1 1 d . . . A 1
C25 C 0.1800(2) 0.44664(14) 0.48175(13) 0.0383(7) Uani 1 1 d . . . B 1
C26 C 0.3945(2) 0.41414(15) 0.55887(13) 0.0391(7) Uani 1 1 d . . . B 1
C27 C 0.36027(18) 0.23668(15) 0.14519(12) 0.0353(7) Uani 1 1 d . . . A 1
C28 C 0.4649(2) 0.15912(17) 0.17636(16) 0.0485(9) Uani 1 1 d . . . A 1
H28 H 0.4908 0.1840 0.2050 0.058 Uiso 1 1 calc R U . A 1
C29 C 0.3479(2) 0.04853(15) 0.42981(14) 0.0416(8) Uani 1 1 d . . . B 1
H29A H 0.3376 0.0155 0.4038 0.050 Uiso 1 1 calc R U . B 1
H29B H 0.4019 0.0444 0.4517 0.050 Uiso 1 1 calc R U . B 1
C30 C 0.8956(2) 0.47536(19) 0.25260(17) 0.0493(9) Uani 1 1 d . . . A 1
H30 H 0.9345 0.4971 0.2423 0.059 Uiso 1 1 calc R U . A 1
C31 C 0.2315(2) 0.46104(15) 0.40321(13) 0.0408(7) Uani 1 1 d . . . B 1
H31A H 0.1757 0.4641 0.3850 0.049 Uiso 1 1 calc R U . B 1
H31B H 0.2569 0.4976 0.3947 0.049 Uiso 1 1 calc R U . B 1
C32 C 0.2894(2) 0.25519(19) 0.10858(13) 0.0439(8) Uani 1 1 d . . . A 1
C33 C 0.9144(3) 0.4211(2) 0.2781(2) 0.0617(11) Uani 1 1 d . . . A 1
H33 H 0.9659 0.4065 0.2861 0.074 Uiso 1 1 calc R U . A 1
C34 C 0.7079(2) 0.64414(16) 0.19252(14) 0.0432(8) Uani 1 1 d . . . A 1
H34 H 0.7468 0.6675 0.1838 0.052 Uiso 1 1 calc R U . A 1
C35 C 0.6362(2) 0.66870(18) 0.18758(16) 0.0519(9) Uani 1 1 d . . . A 1
H35 H 0.6265 0.7090 0.1761 0.062 Uiso 1 1 calc R U . A 1
C36 C 0.3921(4) 0.0827(2) 0.0920(2) 0.0772(17) Uani 1 1 d . . . A 1
H36 H 0.3686 0.0569 0.0634 0.093 Uiso 1 1 calc R U . A 1
C37 C 0.8560(3) 0.38690(19) 0.29250(18) 0.0578(10) Uani 1 1 d . . . A 1
H37 H 0.8693 0.3497 0.3101 0.069 Uiso 1 1 calc R U . A 1
C38 C 0.5754(2) 0.63374(19) 0.19966(16) 0.0498(9) Uani 1 1 d . . . A 1
H38 H 0.5260 0.6512 0.1958 0.060 Uiso 1 1 calc R U . A 1
C39 C 0.4964(3) 0.1039(2) 0.1698(2) 0.0677(13) Uani 1 1 d . . . A 1
H39 H 0.5430 0.0914 0.1944 0.081 Uiso 1 1 calc R U . A 1
C40 C 0.2490(2) 0.2130(2) 0.06751(14) 0.0578(12) Uani 1 1 d . . . A 1
C41 C 0.3542(3) 0.13966(19) 0.09714(17) 0.0572(11) Uani 1 1 d . . . A 1
C42 C 0.2829(3) 0.1571(2) 0.06294(17) 0.0663(14) Uani 1 1 d . . . A 1
H42 H 0.2567 0.1304 0.0359 0.080 Uiso 1 1 calc R U . A 1
C43 C 0.4599(4) 0.0652(2) 0.1266(3) 0.0846(18) Uani 1 1 d . . . A 1
H43 H 0.4828 0.0279 0.1221 0.101 Uiso 1 1 calc R U . A 1
C44 C 0.2563(2) 0.3140(2) 0.11024(16) 0.0582(11) Uani 1 1 d . . . A 1
H44 H 0.2828 0.3422 0.1358 0.070 Uiso 1 1 calc R U . A 1
C45 C 0.1749(3) 0.2325(4) 0.03204(18) 0.0803(18) Uani 1 1 d . . . A 1
H45 H 0.1467 0.2057 0.0059 0.096 Uiso 1 1 calc R U . A 1
C46 C 0.1458(3) 0.2877(4) 0.03566(19) 0.089(2) Uani 1 1 d . . . A 1
H46 H 0.0979 0.2989 0.0120 0.107 Uiso 1 1 calc R U . A 1
C47 C 0.1867(3) 0.3297(3) 0.0750(2) 0.0794(16) Uani 1 1 d . . . A 1
H47 H 0.1657 0.3684 0.0768 0.095 Uiso 1 1 calc R U . A 1
C0AA C 0.43234(18) 0.33434(15) 0.43593(12) 0.0339(6) Uani 1 1 d . . . B 1
N14 N 0.4417(5) 0.7571(4) 0.0540(4) 0.099(3) Uiso 0.633(10) 1 d . U P C 1
H14C H 0.4550 0.7183 0.0622 0.119 Uiso 0.633(10) 1 calc R U P C 1
H14D H 0.4591 0.7666 0.0257 0.119 Uiso 0.633(10) 1 calc R U P C 1
C48 C 0.3569(7) 0.7596(5) 0.0365(5) 0.067(2) Uiso 0.633(10) 1 d . U P C 1
H48A H 0.3379 0.7323 0.0066 0.101 Uiso 0.633(10) 1 calc R U P C 1
H48B H 0.3359 0.7476 0.0656 0.101 Uiso 0.633(10) 1 calc R U P C 1
H48C H 0.3403 0.8005 0.0256 0.101 Uiso 0.633(10) 1 calc R U P C 1
C49 C 0.4850(6) 0.7934(5) 0.0980(4) 0.071(2) Uiso 0.633(10) 1 d . U P C 1
H49A H 0.5404 0.7860 0.1040 0.106 Uiso 0.633(10) 1 calc R U P C 1
H49B H 0.4741 0.8359 0.0899 0.106 Uiso 0.633(10) 1 calc R U P C 1
H49C H 0.4697 0.7829 0.1299 0.106 Uiso 0.633(10) 1 calc R U P C 1
N14' N 0.4207(8) 0.8061(7) 0.0666(6) 0.084(3) Uiso 0.367(10) 1 d . U P C 2
H14E H 0.4100 0.8316 0.0905 0.101 Uiso 0.367(10) 1 calc R U P C 2
H14F H 0.4328 0.8288 0.0414 0.101 Uiso 0.367(10) 1 calc R U P C 2
C48' C 0.3506(13) 0.7727(9) 0.0418(8) 0.069(4) Uiso 0.367(10) 1 d . U P C 2
H48D H 0.3091 0.8007 0.0253 0.104 Uiso 0.367(10) 1 calc R U P C 2
H48E H 0.3603 0.7459 0.0149 0.104 Uiso 0.367(10) 1 calc R U P C 2
H48F H 0.3353 0.7490 0.0686 0.104 Uiso 0.367(10) 1 calc R U P C 2
C49' C 0.4900(10) 0.7711(9) 0.0937(7) 0.072(4) Uiso 0.367(10) 1 d . U P C 2
H49D H 0.5330 0.7984 0.1086 0.108 Uiso 0.367(10) 1 calc R U P C 2
H49E H 0.4789 0.7474 0.1220 0.108 Uiso 0.367(10) 1 calc R U P C 2
H49F H 0.5039 0.7443 0.0683 0.108 Uiso 0.367(10) 1 calc R U P C 2
O1W O 0.3903(3) 0.5798(2) 0.42526(18) 0.0924(12) Uiso 1 1 d . . . D 1
O2W O 0.0000 0.2832(4) 0.2500 0.146(3) Uiso 1 2 d S . P E 1
O3W O 0.4021(7) 0.6037(6) 0.5788(5) 0.108(5) Uiso 0.494(19) 1 d . . P F 1
O4W O 0.4569(4) 0.9334(3) 0.4671(3) 0.152(2) Uiso 1 1 d . . . G 1
O5W O 0.4946(6) 0.5169(5) 0.6191(4) 0.120(3) Uiso 0.5 1 d . . P H 1
O3W' O 0.4352(7) 0.5744(5) 0.5986(4) 0.098(4) Uiso 0.506(19) 1 d . . P F 2

loop_
_atom_site_aniso_label
_atom_site_aniso_U_11
_atom_site_aniso_U_22
_atom_site_aniso_U_33
_atom_site_aniso_U_23
_atom_site_aniso_U_13
_atom_site_aniso_U_12
Zn1 0.0200(2) 0.0220(2) 0.0259(2) 0.000 0.00821(16) 0.000
O1 0.0351(11) 0.0337(11) 0.0374(12) -0.0073(9) 0.0080(9) -0.0091(9)
O2 0.0295(10) 0.0374(11) 0.0377(11) -0.0088(9) 0.0162(9) -0.0132(8)
O3 0.0448(13) 0.0577(15) 0.0366(13) 0.0061(11) 0.0018(10) 0.0051(11)
O4 0.0374(12) 0.0434(13) 0.0554(15) 0.0010(11) 0.0086(11) 0.0010(10)
O5 0.0356(12) 0.0609(17) 0.0622(17) 0.0002(13) 0.0113(12) 0.0043(11)
O6 0.0488(14) 0.0573(16) 0.0403(13) -0.0022(11) -0.0032(11) 0.0134(12)
O7 0.0518(15) 0.0624(17) 0.0407(14) 0.0074(12) 0.0106(12) 0.0054(13)
O8 0.0519(15) 0.0699(18) 0.0414(14) 0.0083(13) 0.0075(12) 0.0162(13)
O9 0.078(2) 0.100(2) 0.0354(14) -0.0236(15) 0.0260(14) -0.0447(18)
O10 0.123(3) 0.086(2) 0.0532(17) -0.0335(16) 0.0587(19) -0.072(2)
N1 0.0354(13) 0.0357(13) 0.0313(13) -0.0027(10) 0.0058(10) 0.0043(10)
N2 0.0342(13) 0.0324(13) 0.0359(14) -0.0017(10) 0.0073(11) -0.0001(10)
N3 0.0363(13) 0.0358(13) 0.0291(13) 0.0012(10) 0.0088(10) 0.0016(10)
N4 0.0365(13) 0.0312(13) 0.0381(14) 0.0056(10) 0.0072(11) 0.0015(10)
N5 0.0391(13) 0.0355(13) 0.0270(12) -0.0027(10) 0.0078(10) 0.0003(11)
N6 0.0473(15) 0.0383(14) 0.0272(13) 0.0012(10) 0.0086(11) 0.0004(12)
N7 0.0465(15) 0.0362(14) 0.0300(13) 0.0062(10) 0.0108(11) 0.0055(11)
N8 0.0391(14) 0.0394(14) 0.0377(14) -0.0039(11) 0.0091(11) 0.0052(11)
N9 0.0522(16) 0.0435(15) 0.0302(13) -0.0004(11) 0.0129(12) 0.0063(13)
N10 0.0420(14) 0.0320(13) 0.0358(14) 0.0012(10) 0.0095(11) -0.0023(11)
N11 0.0504(16) 0.0421(15) 0.0331(14) 0.0052(11) 0.0143(12) 0.0089(12)
N13 0.0518(16) 0.0418(15) 0.0279(13) 0.0069(11) 0.0125(12) 0.0064(12)
C1 0.0379(15) 0.0371(16) 0.0321(15) 0.0095(12) 0.0084(12) 0.0040(12)
C2 0.0417(15) 0.0274(14) 0.0384(16) -0.0131(11) 0.0233(13) -0.0139(12)
C3 0.0430(16) 0.0343(15) 0.0274(15) 0.0057(12) 0.0002(12) -0.0006(13)
C4 0.0367(15) 0.0352(15) 0.0244(13) 0.0024(11) 0.0129(11) -0.0021(12)
C5 0.0285(13) 0.0360(14) 0.0180(12) -0.0057(10) 0.0065(10) -0.0104(11)
C6 0.0345(14) 0.0374(15) 0.0204(13) -0.0026(11) 0.0094(11) -0.0116(12)
C7 0.0354(14) 0.0302(14) 0.0286(14) -0.0096(11) 0.0127(11) -0.0092(11)
C8 0.0311(14) 0.0378(15) 0.0336(15) -0.0106(12) 0.0142(12) -0.0074(12)
C9 0.0407(15) 0.0301(14) 0.0269(14) 0.0053(11) 0.0129(12) -0.0017(12)
C10 0.0413(16) 0.0334(15) 0.0235(13) -0.0023(11) 0.0119(12) 0.0023(12)
C11 0.0316(15) 0.054(2) 0.0329(16) -0.0041(14) 0.0088(12) -0.0068(13)
C12 0.0309(13) 0.0319(14) 0.0227(13) -0.0113(10) 0.0118(11) -0.0132(11)
C13 0.0481(17) 0.0275(13) 0.0238(14) -0.0051(10) 0.0135(12) 0.0024(12)
C14 0.0319(14) 0.0379(16) 0.0435(17) -0.0032(13) 0.0165(13) 0.0039(12)
C15 0.0356(15) 0.0415(16) 0.0267(14) 0.0006(12) 0.0129(12) 0.0092(12)
C16 0.0330(14) 0.0431(17) 0.0333(15) -0.0049(12) 0.0182(12) -0.0139(12)
C17 0.0389(15) 0.0334(15) 0.0243(14) -0.0042(11) 0.0049(12) -0.0017(12)
C18 0.0287(13) 0.0411(16) 0.0315(15) -0.0078(12) 0.0078(12) -0.0087(12)
C19 0.0432(17) 0.0416(17) 0.0369(17) -0.0067(13) 0.0117(14) -0.0088(14)
C20 0.0564(19) 0.0260(14) 0.0335(16) 0.0020(11) 0.0167(14) 0.0027(13)
C21 0.0578(19) 0.0245(13) 0.0328(16) -0.0025(11) 0.0170(14) 0.0006(13)
C22 0.0507(18) 0.0358(16) 0.0273(15) -0.0031(12) 0.0053(13) -0.0120(14)
C23 0.058(2) 0.0348(16) 0.0462(19) -0.0031(14) 0.0209(17) -0.0054(15)
C24 0.0515(18) 0.0408(17) 0.0362(16) -0.0078(13) 0.0255(15) -0.0253(15)
C25 0.0516(19) 0.0313(15) 0.0320(16) 0.0092(12) 0.0116(14) 0.0115(13)
C26 0.0462(18) 0.0390(17) 0.0299(15) -0.0048(12) 0.0068(13) -0.0016(14)
C27 0.0373(15) 0.0448(17) 0.0269(14) -0.0068(12) 0.0138(12) -0.0220(13)
C28 0.059(2) 0.0431(19) 0.052(2) 0.0023(16) 0.0302(18) -0.0150(16)
C29 0.055(2) 0.0355(16) 0.0398(17) 0.0081(13) 0.0221(15) 0.0164(14)
C30 0.0352(17) 0.054(2) 0.063(2) -0.0121(18) 0.0200(16) -0.0027(15)
C31 0.0542(19) 0.0374(16) 0.0311(16) 0.0086(13) 0.0123(14) 0.0168(14)
C32 0.0374(16) 0.069(2) 0.0270(15) -0.0039(15) 0.0125(13) -0.0207(16)
C33 0.048(2) 0.060(3) 0.077(3) -0.009(2) 0.016(2) 0.0114(19)
C34 0.0503(19) 0.0418(18) 0.0362(17) 0.0081(13) 0.0097(14) -0.0119(15)
C35 0.062(2) 0.0419(19) 0.045(2) 0.0095(15) 0.0036(17) 0.0020(17)
C36 0.123(5) 0.043(2) 0.086(4) -0.029(2) 0.064(4) -0.044(3)
C37 0.068(3) 0.043(2) 0.060(2) -0.0030(17) 0.013(2) 0.0140(19)
C38 0.0406(18) 0.058(2) 0.046(2) -0.0013(16) 0.0035(15) 0.0071(16)
C39 0.078(3) 0.047(2) 0.093(4) 0.014(2) 0.049(3) -0.005(2)
C40 0.051(2) 0.092(3) 0.0301(17) -0.0074(18) 0.0101(15) -0.041(2)
C41 0.079(3) 0.053(2) 0.049(2) -0.0161(17) 0.034(2) -0.042(2)
C42 0.081(3) 0.079(3) 0.042(2) -0.026(2) 0.022(2) -0.054(3)
C43 0.117(5) 0.039(2) 0.123(5) -0.008(3) 0.075(4) -0.017(3)
C44 0.044(2) 0.090(3) 0.040(2) 0.000(2) 0.0109(16) 0.001(2)
C45 0.055(3) 0.141(6) 0.039(2) -0.003(3) 0.003(2) -0.042(3)
C46 0.041(2) 0.180(7) 0.041(2) 0.020(3) 0.0005(19) -0.017(3)
C47 0.051(2) 0.128(5) 0.061(3) 0.019(3) 0.018(2) 0.017(3)
C0AA 0.0328(14) 0.0398(16) 0.0309(15) 0.0001(12) 0.0118(12) -0.0006(12)

loop_
_atom_type_symbol
_atom_type_description
_atom_type_scat_dispersion_real
_atom_type_scat_dispersion_imag
_atom_type_scat_source
C C 0.0033 0.0016 'International Tables Vol C Tables 4.2.6.8 and 6.1.1.4'
H H 0.0000 0.0000 'International Tables Vol C Tables 4.2.6.8 and 6.1.1.4'
N N 0.0061 0.0033 'International Tables Vol C Tables 4.2.6.8 and 6.1.1.4'
O O 0.0106 0.0060 'International Tables Vol C Tables 4.2.6.8 and 6.1.1.4'
Zn Zn 0.2839 1.4301 'International Tables Vol C Tables 4.2.6.8 and 6.1.1.4'

loop_
_geom_angle_atom_site_label_1
_geom_angle_atom_site_label_2
_geom_angle_atom_site_label_3
_geom_angle
_geom_angle_site_symmetry_1
_geom_angle_site_symmetry_3
O1 Zn1 O1 112.65(13) . 2_655
O1 Zn1 O2 104.27(9) . .
O1 Zn1 O2 113.97(9) 2_655 .
O1 Zn1 O2 113.97(9) . 2_655
O1 Zn1 O2 104.27(9) 2_655 2_655
O2 Zn1 O2 107.88(13) . 2_655
C18 O1 Zn1 114.33(19) . .
C2 O2 Zn1 115.27(19) . .
C0AA N1 C14 122.5(3) . .
C0AA N1 C4 112.6(3) . .
C14 N1 C4 123.2(3) . .
C1 N2 C4 112.7(3) . .
C1 N2 C3 122.9(3) . .
C4 N2 C3 123.5(3) . .
C15 N3 C10 112.4(3) . .
C15 N3 C14 122.7(3) . .
C10 N3 C14 123.3(3) . .
C17 N4 C10 113.0(3) . .
C17 N4 C3 122.7(3) . .
C10 N4 C3 123.8(3) . .
C0AA N5 C9 112.6(2) . .
C0AA N5 C19 122.3(3) . .
C9 N5 C19 124.2(3) . .
C26 N6 C21 112.8(3) . .
C26 N6 C22 121.4(3) . 7_556
C21 N6 C22 122.7(3) . 7_556
C15 N7 C13 112.6(3) . .
C15 N7 C29 123.3(3) . .
C13 N7 C29 123.4(3) . .
C1 N8 C31 122.5(3) . .
C1 N8 C9 112.9(3) . .
C31 N8 C9 124.0(3) . .
C26 N9 C20 112.5(3) . .
C26 N9 C19 122.7(3) . .
C20 N9 C19 124.7(3) . .
C17 N10 C13 112.6(3) . .
C17 N10 C22 122.2(3) . .
C13 N10 C22 124.3(3) . .
C25 N11 C29 122.6(3) . 7_556
C25 N11 C21 112.5(3) . .
C29 N11 C21 124.9(3) 7_556 .
C25 N13 C31 121.8(3) . .
C25 N13 C20 112.7(3) . .
C31 N13 C20 124.2(3) . .
O5 C1 N8 125.9(3) . .
O5 C1 N2 126.3(3) . .
N8 C1 N2 107.8(3) . .
O10 C2 O2 124.9(3) . .
O10 C2 C12 118.7(3) . .
O2 C2 C12 116.3(2) . .
N2 C3 N4 113.4(2) . .
N2 C4 N1 114.0(2) . .
N2 C4 C9 103.6(2) . .
N1 C4 C9 102.9(2) . .
C12 C5 C11 122.8(3) . .
C12 C5 C6 118.8(3) . .
C11 C5 C6 118.3(3) . .
C16 C6 C34 122.1(3) . .
C16 C6 C5 119.6(3) . .
C34 C6 C5 118.3(3) . .
C12 C7 C23 122.6(3) . .
C12 C7 C8 119.5(3) . .
C23 C7 C8 117.8(3) . .
C16 C8 C30 122.3(3) . .
C16 C8 C7 119.2(3) . .
C30 C8 C7 118.5(3) . .
N5 C9 N8 114.4(2) . .
N5 C9 C4 103.7(2) . .
N8 C9 C4 103.0(2) . .
N4 C10 N3 114.7(2) . .
N4 C10 C13 102.9(2) . .
N3 C10 C13 103.3(2) . .
C38 C11 C5 121.1(3) . .
C7 C12 C5 120.9(2) . .
C7 C12 C2 118.4(3) . .
C5 C12 C2 120.6(3) . .
N10 C13 N7 115.1(2) . .
N10 C13 C10 103.2(2) . .
N7 C13 C10 103.1(2) . .
N1 C14 N3 113.2(3) . .
O3 C15 N7 126.1(3) . .
O3 C15 N3 125.5(3) . .
N7 C15 N3 108.4(3) . .
C6 C16 C8 121.9(3) . .
O4 C17 N4 126.4(3) . .
O4 C17 N10 125.6(3) . .
N4 C17 N10 108.1(3) . .
O9 C18 O1 125.2(3) . .
O9 C18 C27 118.4(3) . .
O1 C18 C27 116.4(3) . .
N5 C19 N9 113.4(3) . .
N9 C20 N13 115.2(3) . .
N9 C20 C21 103.2(3) . .
N13 C20 C21 102.8(3) . .
N11 C21 N6 114.6(3) . .
N11 C21 C20 103.3(3) . .
N6 C21 C20 102.7(3) . .
N10 C22 N6 113.3(3) . 7_556
C37 C23 C7 120.9(4) . .
C27 C24 C28 122.8(3) . .
C27 C24 C41 119.0(4) . .
C28 C24 C41 118.2(4) . .
O7 C25 N13 125.8(3) . .
O7 C25 N11 125.9(3) . .
N13 C25 N11 108.2(3) . .
O8 C26 N6 125.6(3) . .
O8 C26 N9 126.1(3) . .
N6 C26 N9 108.2(3) . .
C24 C27 C32 121.0(3) . .
C24 C27 C18 119.3(3) . .
C32 C27 C18 119.6(3) . .
C39 C28 C24 121.2(4) . .
N11 C29 N7 115.0(3) 7_556 .
C33 C30 C8 121.7(4) . .
N8 C31 N13 114.1(3) . .
C27 C32 C44 122.6(3) . .
C27 C32 C40 118.8(4) . .
C44 C32 C40 118.6(4) . .
C30 C33 C37 119.8(4) . .
C35 C34 C6 121.1(3) . .
C34 C35 C38 120.7(3) . .
C43 C36 C41 122.6(5) . .
C23 C37 C33 121.2(4) . .
C11 C38 C35 120.5(3) . .
C28 C39 C43 121.3(5) . .
C42 C40 C45 123.1(4) . .
C42 C40 C32 119.5(4) . .
C45 C40 C32 117.3(5) . .
C42 C41 C24 119.5(4) . .
C42 C41 C36 123.2(4) . .
C24 C41 C36 117.4(5) . .
C41 C42 C40 122.1(3) . .
C36 C43 C39 119.2(5) . .
C47 C44 C32 120.9(5) . .
C46 C45 C40 121.8(5) . .
C45 C46 C47 120.9(5) . .
C44 C47 C46 120.4(6) . .
O6 C0AA N5 126.4(3) . .
O6 C0AA N1 125.6(3) . .
N5 C0AA N1 108.0(3) . .
C49 N14 C48 120.9(9) . .
C48' N14' C49' 117.2(15) . .

loop_
_geom_bond_atom_site_label_1
_geom_bond_atom_site_label_2
_geom_bond_distance
_geom_bond_site_symmetry_2
Zn1 O1 1.983(2) .
Zn1 O1 1.983(2) 2_655
Zn1 O2 1.988(2) .
Zn1 O2 1.988(2) 2_655
O1 C18 1.275(4) .
O2 C2 1.265(4) .
O3 C15 1.219(4) .
O4 C17 1.222(4) .
O5 C1 1.215(4) .
O6 C0AA 1.215(4) .
O7 C25 1.212(4) .
O8 C26 1.217(4) .
O9 C18 1.218(4) .
O10 C2 1.222(4) .
N1 C0AA 1.369(4) .
N1 C14 1.439(4) .
N1 C4 1.447(4) .
N2 C1 1.369(4) .
N2 C4 1.440(4) .
N2 C3 1.445(4) .
N3 C15 1.369(4) .
N3 C10 1.445(4) .
N3 C14 1.446(4) .
N4 C17 1.356(4) .
N4 C10 1.441(4) .
N4 C3 1.449(4) .
N5 C0AA 1.367(4) .
N5 C9 1.441(4) .
N5 C19 1.443(4) .
N6 C26 1.362(4) .
N6 C21 1.444(4) .
N6 C22 1.448(4) 7_556
N7 C15 1.363(4) .
N7 C13 1.447(4) .
N7 C29 1.449(4) .
N8 C1 1.367(4) .
N8 C31 1.440(4) .
N8 C9 1.445(4) .
N9 C26 1.364(4) .
N9 C20 1.443(4) .
N9 C19 1.443(4) .
N10 C17 1.369(4) .
N10 C13 1.436(4) .
N10 C22 1.438(4) .
N11 C25 1.369(4) .
N11 C29 1.441(4) 7_556
N11 C21 1.442(5) .
N13 C25 1.362(5) .
N13 C31 1.448(4) .
N13 C20 1.448(4) .
C2 C12 1.518(4) .
C4 C9 1.547(4) .
C5 C12 1.405(4) .
C5 C11 1.423(4) .
C5 C6 1.443(4) .
C6 C16 1.383(4) .
C6 C34 1.433(5) .
C7 C12 1.400(4) .
C7 C23 1.427(5) .
C7 C8 1.435(4) .
C8 C16 1.388(5) .
C8 C30 1.418(5) .
C10 C13 1.554(4) .
C11 C38 1.360(5) .
C18 C27 1.519(4) .
C20 C21 1.555(4) .
C22 N6 1.448(4) 7_556
C23 C37 1.354(6) .
C24 C27 1.401(5) .
C24 C28 1.415(6) .
C24 C41 1.436(5) .
C27 C32 1.403(5) .
C28 C39 1.360(6) .
C29 N11 1.441(4) 7_556
C30 C33 1.355(6) .
C32 C44 1.418(6) .
C32 C40 1.438(5) .
C33 C37 1.401(7) .
C34 C35 1.347(6) .
C35 C38 1.419(6) .
C36 C43 1.337(9) .
C36 C41 1.438(7) .
C39 C43 1.407(8) .
C40 C42 1.380(7) .
C40 C45 1.438(7) .
C41 C42 1.377(7) .
C44 C47 1.356(6) .
C45 C46 1.325(9) .
C46 C47 1.413(9) .
N14 C49 1.424(14) .
N14 C48 1.439(14) .
N14' C48' 1.43(2) .
N14' C49' 1.45(2) .

loop_
_geom_torsion_atom_site_label_1
_geom_torsion_atom_site_label_2
_geom_torsion_atom_site_label_3
_geom_torsion_atom_site_label_4
_geom_torsion
_geom_torsion_site_symmetry_1
_geom_torsion_site_symmetry_4
C31 N8 C1 O5 -6.1(5) . .
C9 N8 C1 O5 -177.8(3) . .
C31 N8 C1 N2 173.4(3) . .
C9 N8 C1 N2 1.8(4) . .
C4 N2 C1 O5 178.7(3) . .
C3 N2 C1 O5 9.7(5) . .
C4 N2 C1 N8 -0.9(3) . .
C3 N2 C1 N8 -169.9(3) . .
Zn1 O2 C2 O10 0.1(5) . .
Zn1 O2 C2 C12 175.7(2) . .
C1 N2 C3 N4 -104.3(3) . .
C4 N2 C3 N4 87.9(4) . .
C17 N4 C3 N2 103.3(3) . .
C10 N4 C3 N2 -85.2(4) . .
C1 N2 C4 N1 110.9(3) . .
C3 N2 C4 N1 -80.2(3) . .
C1 N2 C4 C9 -0.3(3) . .
C3 N2 C4 C9 168.6(3) . .
C0AA N1 C4 N2 -115.7(3) . .
C14 N1 C4 N2 78.7(4) . .
C0AA N1 C4 C9 -4.2(3) . .
C14 N1 C4 C9 -169.8(3) . .
C12 C5 C6 C16 1.6(4) . .
C11 C5 C6 C16 179.0(3) . .
C12 C5 C6 C34 -175.5(3) . .
C11 C5 C6 C34 1.9(4) . .
C12 C7 C8 C16 1.9(4) . .
C23 C7 C8 C16 -177.5(3) . .
C12 C7 C8 C30 179.0(3) . .
C23 C7 C8 C30 -0.4(4) . .
C0AA N5 C9 N8 112.7(3) . .
C19 N5 C9 N8 -78.5(4) . .
C0AA N5 C9 C4 1.3(3) . .
C19 N5 C9 C4 170.1(3) . .
C1 N8 C9 N5 -113.6(3) . .
C31 N8 C9 N5 74.9(4) . .
C1 N8 C9 C4 -1.8(3) . .
C31 N8 C9 C4 -173.3(3) . .
N2 C4 C9 N5 120.7(2) . .
N1 C4 C9 N5 1.6(3) . .
N2 C4 C9 N8 1.2(3) . .
N1 C4 C9 N8 -117.9(2) . .
C17 N4 C10 N3 -110.6(3) . .
C3 N4 C10 N3 77.2(4) . .
C17 N4 C10 C13 0.8(3) . .
C3 N4 C10 C13 -171.4(3) . .
C15 N3 C10 N4 114.9(3) . .
C14 N3 C10 N4 -79.2(4) . .
C15 N3 C10 C13 3.7(3) . .
C14 N3 C10 C13 169.7(3) . .
C12 C5 C11 C38 174.7(3) . .
C6 C5 C11 C38 -2.6(4) . .
C23 C7 C12 C5 176.0(3) . .
C8 C7 C12 C5 -3.5(4) . .
C23 C7 C12 C2 -0.1(4) . .
C8 C7 C12 C2 -179.5(2) . .
C11 C5 C12 C7 -175.5(3) . .
C6 C5 C12 C7 1.7(4) . .
C11 C5 C12 C2 0.4(4) . .
C6 C5 C12 C2 177.7(2) . .
O10 C2 C12 C7 78.2(4) . .
O2 C2 C12 C7 -97.6(3) . .
O10 C2 C12 C5 -97.8(4) . .
O2 C2 C12 C5 86.4(3) . .
C17 N10 C13 N7 115.3(3) . .
C22 N10 C13 N7 -75.2(4) . .
C17 N10 C13 C10 3.7(3) . .
C22 N10 C13 C10 173.2(3) . .
C15 N7 C13 N10 -110.0(3) . .
C29 N7 C13 N10 79.2(4) . .
C15 N7 C13 C10 1.6(3) . .
C29 N7 C13 C10 -169.2(3) . .
N4 C10 C13 N10 -2.6(3) . .
N3 C10 C13 N10 117.1(2) . .
N4 C10 C13 N7 -122.7(2) . .
N3 C10 C13 N7 -3.0(3) . .
C0AA N1 C14 N3 109.0(3) . .
C4 N1 C14 N3 -86.9(4) . .
C15 N3 C14 N1 -107.5(3) . .
C10 N3 C14 N1 88.0(4) . .
C13 N7 C15 O3 -178.2(3) . .
C29 N7 C15 O3 -7.4(5) . .
C13 N7 C15 N3 0.7(3) . .
C29 N7 C15 N3 171.5(3) . .
C10 N3 C15 O3 176.0(3) . .
C14 N3 C15 O3 9.9(5) . .
C10 N3 C15 N7 -2.9(3) . .
C14 N3 C15 N7 -168.9(3) . .
C34 C6 C16 C8 173.8(3) . .
C5 C6 C16 C8 -3.2(4) . .
C30 C8 C16 C6 -175.6(3) . .
C7 C8 C16 C6 1.4(4) . .
C10 N4 C17 O4 -178.0(3) . .
C3 N4 C17 O4 -5.7(5) . .
C10 N4 C17 N10 1.4(3) . .
C3 N4 C17 N10 173.7(3) . .
C13 N10 C17 O4 176.1(3) . .
C22 N10 C17 O4 6.3(5) . .
C13 N10 C17 N4 -3.4(3) . .
C22 N10 C17 N4 -173.1(3) . .
Zn1 O1 C18 O9 0.5(5) . .
Zn1 O1 C18 C27 -178.5(2) . .
C0AA N5 C19 N9 -102.7(4) . .
C9 N5 C19 N9 89.5(4) . .
C26 N9 C19 N5 95.0(4) . .
C20 N9 C19 N5 -85.2(4) . .
C26 N9 C20 N13 -106.7(3) . .
C19 N9 C20 N13 73.5(4) . .
C26 N9 C20 C21 4.6(4) . .
C19 N9 C20 C21 -175.2(3) . .
C25 N13 C20 N9 116.4(3) . .
C31 N13 C20 N9 -75.8(4) . .
C25 N13 C20 C21 4.9(3) . .
C31 N13 C20 C21 172.7(3) . .
C25 N11 C21 N6 -105.2(3) . .
C29 N11 C21 N6 73.8(4) 7_556 .
C25 N11 C21 C20 5.6(3) . .
C29 N11 C21 C20 -175.4(3) 7_556 .
C26 N6 C21 N11 118.5(3) . .
C22 N6 C21 N11 -81.1(4) 7_556 .
C26 N6 C21 C20 7.3(4) . .
C22 N6 C21 C20 167.7(3) 7_556 .
N9 C20 C21 N11 -126.2(3) . .
N13 C20 C21 N11 -6.0(3) . .
N9 C20 C21 N6 -6.8(3) . .
N13 C20 C21 N6 113.4(3) . .
C17 N10 C22 N6 -107.0(3) . 7_556
C13 N10 C22 N6 84.5(4) . 7_556
C12 C7 C23 C37 -177.0(3) . .
C8 C7 C23 C37 2.4(5) . .
C31 N13 C25 O7 7.5(5) . .
C20 N13 C25 O7 175.6(3) . .
C31 N13 C25 N11 -169.8(3) . .
C20 N13 C25 N11 -1.7(4) . .
C29 N11 C25 O7 0.9(5) 7_556 .
C21 N11 C25 O7 179.9(3) . .
C29 N11 C25 N13 178.1(3) 7_556 .
C21 N11 C25 N13 -2.8(4) . .
C21 N6 C26 O8 175.4(3) . .
C22 N6 C26 O8 14.7(5) 7_556 .
C21 N6 C26 N9 -4.8(4) . .
C22 N6 C26 N9 -165.5(3) 7_556 .
C20 N9 C26 O8 179.5(3) . .
C19 N9 C26 O8 -0.7(6) . .
C20 N9 C26 N6 -0.3(4) . .
C19 N9 C26 N6 179.5(3) . .
C28 C24 C27 C32 179.8(3) . .
C41 C24 C27 C32 0.4(4) . .
C28 C24 C27 C18 -4.3(4) . .
C41 C24 C27 C18 176.3(3) . .
O9 C18 C27 C24 -87.4(4) . .
O1 C18 C27 C24 91.7(4) . .
O9 C18 C27 C32 88.6(4) . .
O1 C18 C27 C32 -92.3(4) . .
C27 C24 C28 C39 -178.4(3) . .
C41 C24 C28 C39 1.0(5) . .
C15 N7 C29 N11 102.7(4) . 7_556
C13 N7 C29 N11 -87.5(4) . 7_556
C16 C8 C30 C33 175.3(4) . .
C7 C8 C30 C33 -1.7(5) . .
C1 N8 C31 N13 103.3(4) . .
C9 N8 C31 N13 -86.0(4) . .
C25 N13 C31 N8 -105.2(4) . .
C20 N13 C31 N8 88.0(4) . .
C24 C27 C32 C44 -176.4(3) . .
C18 C27 C32 C44 7.7(5) . .
C24 C27 C32 C40 3.2(4) . .
C18 C27 C32 C40 -172.7(3) . .
C8 C30 C33 C37 1.8(6) . .
C16 C6 C34 C35 -177.1(3) . .
C5 C6 C34 C35 -0.1(5) . .
C6 C34 C35 C38 -1.1(6) . .
C7 C23 C37 C33 -2.4(6) . .
C30 C33 C37 C23 0.2(7) . .
C5 C11 C38 C35 1.5(5) . .
C34 C35 C38 C11 0.4(6) . .
C24 C28 C39 C43 1.1(6) . .
C27 C32 C40 C42 -4.0(5) . .
C44 C32 C40 C42 175.7(4) . .
C27 C32 C40 C45 177.5(3) . .
C44 C32 C40 C45 -2.9(5) . .
C27 C24 C41 C42 -3.3(5) . .
C28 C24 C41 C42 177.2(3) . .
C27 C24 C41 C36 176.9(3) . .
C28 C24 C41 C36 -2.5(5) . .
C43 C36 C41 C42 -177.5(4) . .
C43 C36 C41 C24 2.3(6) . .
C24 C41 C42 C40 2.7(6) . .
C36 C41 C42 C40 -177.6(4) . .
C45 C40 C42 C41 179.4(4) . .
C32 C40 C42 C41 1.0(6) . .
C41 C36 C43 C39 -0.3(7) . .
C28 C39 C43 C36 -1.4(7) . .
C27 C32 C44 C47 -178.3(4) . .
C40 C32 C44 C47 2.1(6) . .
C42 C40 C45 C46 -176.5(5) . .
C32 C40 C45 C46 2.0(7) . .
C40 C45 C46 C47 -0.3(8) . .
C32 C44 C47 C46 -0.4(7) . .
C45 C46 C47 C44 -0.6(8) . .
C9 N5 C0AA O6 175.5(3) . .
C19 N5 C0AA O6 6.4(5) . .
C9 N5 C0AA N1 -4.0(3) . .
C19 N5 C0AA N1 -173.0(3) . .
C14 N1 C0AA O6 -8.6(5) . .
C4 N1 C0AA O6 -174.3(3) . .
C14 N1 C0AA N5 170.9(3) . .
C4 N1 C0AA N5 5.2(4) . .
